data_7207130
loop_
_publ_author_name
'Cheng, Jian-Jr'
'Chang, Ya-Ting'
'Wu, Chia-Jun'
'Hsu, Yi-Fen'
'Lin, Chia-Her'
'Proserpio, Davide M.'
'Chen, Jhy-Der'

_publ_section_title
;
 Highly interpenetrated diamondoid nets of Zn(ii) and Cd(ii) coordination
 networks from mixed ligands
;
_journal_issue 2
_journal_name_full CrystEngComm
_journal_page_first 537
_journal_paper_doi 10.1039/c1ce06019h
_journal_volume 14
_journal_year 2012
_chemical_formula_sum 'C40 H46 N4 O12 Zn2'
_chemical_formula_weight 905.55
_chemical_name_systematic
;
?
;
_space_group_IT_number 2
_symmetry_cell_setting triclinic
_symmetry_space_group_name_Hall '-P 1'
_symmetry_space_group_name_H-M 'P -1'
_atom_sites_solution_hydrogens geom
_atom_sites_solution_primary direct
_atom_sites_solution_secondary difmap
_audit_creation_method SHELXL-97
_cell_angle_alpha 91.3720(10)
_cell_angle_beta 111.4870(10)
_cell_angle_gamma 102.4270(10)
_cell_formula_units_Z 1
_cell_length_a 9.2535(2)
_cell_length_b 10.2529(2)
_cell_length_c 11.8897(3)
_cell_measurement_reflns_used 8022
_cell_measurement_temperature 296(2)
_cell_measurement_theta_max 28.049
_cell_measurement_theta_min 2.780
_cell_volume 1018.47(4)
_computing_cell_refinement 'Bruker SAINTPLUS (Bruker, 2008)'
_computing_data_collection 'Bruker APEX2 (Bruker, 2008)'
_computing_data_reduction 'Bruker SAINTPLUS'
_computing_molecular_graphics 'Bruker SHELXTL (Bruker, 2008)'
_computing_publication_material 'Bruker SHELXTL'
_computing_structure_refinement 'SHELXL-97 (Sheldrick, 2008)'
_computing_structure_solution 'SHELXS-97 (Sheldrick, 2008)'
_diffrn_ambient_temperature 296(2)
_diffrn_measured_fraction_theta_full 0.993
_diffrn_measured_fraction_theta_max 0.993
_diffrn_measurement_device_type 'Bruker APEX-II CCD'
_diffrn_measurement_method '\f and \w scans'
_diffrn_radiation_monochromator graphite
_diffrn_radiation_source 'fine-focus sealed tube'
_diffrn_radiation_type MoK\a
_diffrn_radiation_wavelength 0.71073
_diffrn_reflns_av_R_equivalents 0.0524
_diffrn_reflns_av_sigmaI/netI 0.0407
_diffrn_reflns_limit_h_max 12
_diffrn_reflns_limit_h_min -12
_diffrn_reflns_limit_k_max 13
_diffrn_reflns_limit_k_min -13
_diffrn_reflns_limit_l_max 15
_diffrn_reflns_limit_l_min -15
_diffrn_reflns_number 18918
_diffrn_reflns_theta_full 28.31
_diffrn_reflns_theta_max 28.31
_diffrn_reflns_theta_min 1.85
_exptl_absorpt_coefficient_mu 1.245
_exptl_absorpt_correction_T_max 0.9525
_exptl_absorpt_correction_T_min 0.8532
_exptl_absorpt_correction_type multi-scan
_exptl_absorpt_process_details 'SADABS (Bruker, 2008)'
_exptl_crystal_colour colorless
_exptl_crystal_density_diffrn 1.476
_exptl_crystal_density_method 'not measured'
_exptl_crystal_description block
_exptl_crystal_F_000 470
_exptl_crystal_size_max 0.2
_exptl_crystal_size_mid 0.1
_exptl_crystal_size_min 0.1
_refine_diff_density_max 0.961
_refine_diff_density_min -0.643
_refine_diff_density_rms 0.105
_refine_ls_extinction_method none
_refine_ls_goodness_of_fit_ref 1.085
_refine_ls_hydrogen_treatment constr
_refine_ls_matrix_type full
_refine_ls_number_parameters 253
_refine_ls_number_reflns 5029
_refine_ls_number_restraints 0
_refine_ls_restrained_S_all 1.085
_refine_ls_R_factor_all 0.0492
_refine_ls_R_factor_gt 0.0399
_refine_ls_shift/su_max 0.001
_refine_ls_shift/su_mean 0.000
_refine_ls_structure_factor_coef Fsqd
_refine_ls_weighting_details 'calc w=1/[\s^2^(Fo^2^)+(0.0802P)^2^+0.0012P] where P=(Fo^2^+2Fc^2^)/3'
_refine_ls_weighting_scheme calc
_refine_ls_wR_factor_gt 0.1245
_refine_ls_wR_factor_ref 0.1287
_reflns_number_gt 4108
_reflns_number_total 5029
_reflns_threshold_expression >2sigma(I)
_cod_data_source_file c1ce06019h.txt
_cod_data_source_block 3
_cod_depositor_comments
;
The following automatic conversions were performed:

'_symmetry_cell_setting' value 'Triclinic' changed to 'triclinic'
according to /home/saulius/struct/CIF-dictionaries/cif_core.dic
dictionary named 'cif_core.dic' version 2.4.1 from 2010-06-29.

Automatic conversion script
Id: cif_fix_values 1715 2011-07-08 13:25:40Z adriana 
;
_cod_original_sg_symbol_H-M P-1
_cod_database_code 7207130

loop_
_symmetry_equiv_pos_as_xyz
'x, y, z'
'-x, -y, -z'

loop_
_atom_site_label
_atom_site_type_symbol
_atom_site_fract_x
_atom_site_fract_y
_atom_site_fract_z
_atom_site_U_iso_or_equiv
_atom_site_adp_type
_atom_site_occupancy
_atom_site_symmetry_multiplicity
_atom_site_calc_flag
_atom_site_refinement_flags
Zn Zn 0.31072(3) 0.45801(2) 0.38533(2) 0.03060(12) Uani 1 1 d .
O1 O -0.4004(3) -0.0542(2) 0.1532(3) 0.0876(10) Uani 1 1 d .
O2 O 0.3843(2) 0.5199(2) 0.25978(18) 0.0464(5) Uani 1 1 d .
O3 O 0.3740(3) 0.3068(2) 0.2186(2) 0.0516(5) Uani 1 1 d .
O4 O 0.3423(2) 0.63609(16) 0.47116(17) 0.0380(4) Uani 1 1 d .
O5 O 0.6036(2) 0.67620(16) 0.51230(17) 0.0375(4) Uani 1 1 d .
N1 N 0.0795(2) 0.3646(2) 0.3286(2) 0.0352(5) Uani 1 1 d .
N2 N -0.3995(2) 0.1569(2) 0.2136(2) 0.0410(5) Uani 1 1 d .
H2A H -0.4618 0.2055 0.2200 0.049 Uiso 1 1 calc R
C1 C -0.0343(3) 0.4217(3) 0.3385(3) 0.0406(6) Uani 1 1 d .
H1A H -0.0045 0.5107 0.3725 0.049 Uiso 1 1 calc R
C2 C -0.1920(3) 0.3543(3) 0.3008(3) 0.0432(6) Uani 1 1 d .
H2B H -0.2666 0.3975 0.3095 0.052 Uiso 1 1 calc R
C3 C -0.2397(3) 0.2221(3) 0.2497(2) 0.0375(6) Uani 1 1 d .
C4 C -0.1233(3) 0.1628(3) 0.2373(3) 0.0466(7) Uani 1 1 d .
H4A H -0.1506 0.0745 0.2019 0.056 Uiso 1 1 calc R
C5 C 0.0308(3) 0.2362(3) 0.2778(3) 0.0438(6) Uani 1 1 d .
H5A H 0.1074 0.1950 0.2699 0.053 Uiso 1 1 calc R
C6 C -0.4705(3) 0.0259(3) 0.1694(3) 0.0509(7) Uani 1 1 d .
C7 C -0.6503(4) -0.0089(3) 0.1395(4) 0.0619(9) Uani 1 1 d .
H7A H -0.6707 0.0338 0.2039 0.074 Uiso 1 1 calc R
H7B H -0.7030 0.0272 0.0647 0.074 Uiso 1 1 calc R
C8 C -0.7213(3) -0.1572(3) 0.1249(3) 0.0506(7) Uani 1 1 d .
H8A H -0.6641 -0.1949 0.1974 0.061 Uiso 1 1 calc R
H8B H -0.7084 -0.1995 0.0565 0.061 Uiso 1 1 calc R
C9 C -0.8988(3) -0.1884(3) 0.1041(3) 0.0566(8) Uani 1 1 d .
H9A H -0.9131 -0.1380 0.1678 0.068 Uiso 1 1 calc R
H9B H -0.9579 -0.1601 0.0268 0.068 Uiso 1 1 calc R
C10 C -0.9654(4) -0.3380(3) 0.1039(3) 0.0538(8) Uani 1 1 d .
H10A H -0.9020 -0.3664 0.1797 0.065 Uiso 1 1 calc R
H10B H -1.0740 -0.3518 0.1006 0.065 Uiso 1 1 calc R
C11 C -0.9665(4) -0.4250(3) 0.0000(3) 0.0490(7) Uani 1 1 d .
H11A H -0.8580 -0.4112 0.0032 0.059 Uiso 1 1 calc R
H11B H -1.0299 -0.3966 -0.0759 0.059 Uiso 1 1 calc R
C12 C 0.3985(3) 0.4266(3) 0.1959(2) 0.0325(5) Uani 1 1 d .
C13 C 0.4510(3) 0.4645(3) 0.0943(2) 0.0357(5) Uani 1 1 d .
C14 C 0.5140(3) 0.5978(3) 0.0888(2) 0.0386(6) Uani 1 1 d .
H14A H 0.5229 0.6635 0.1479 0.046 Uiso 1 1 calc R
C15 C 0.4358(3) 0.3665(3) 0.0053(3) 0.0391(6) Uani 1 1 d .
H15A H 0.3920 0.2768 0.0087 0.047 Uiso 1 1 calc R
C16 C 0.4768(3) 0.7141(2) 0.4941(2) 0.0299(5) Uani 1 1 d .
C17 C 0.4881(3) 0.8623(2) 0.4972(2) 0.0319(5) Uani 1 1 d .
C18 C 0.6332(3) 0.9513(2) 0.5150(3) 0.0418(6) Uani 1 1 d .
H18A H 0.7232 0.9188 0.5255 0.050 Uiso 1 1 calc R
C19 C 0.3561(3) 0.9123(2) 0.4831(3) 0.0412(6) Uani 1 1 d .
H19A H 0.2591 0.8535 0.4722 0.049 Uiso 1 1 calc R
O6 O 0.8457(12) 0.7085(12) 0.3773(9) 0.325(5) Uiso 1 1 d .
H6A H 0.7870 0.7009 0.4155 0.390 Uiso 1 1 calc R
C20 C 0.8986(14) 0.8407(12) 0.3684(11) 0.251(5) Uiso 1 1 d .
H20A H 0.9276 0.8491 0.2987 0.302 Uiso 1 1 calc R
H20B H 0.9903 0.8801 0.4405 0.302 Uiso 1 1 calc R
H20C H 0.8153 0.8862 0.3596 0.302 Uiso 1 1 calc R

loop_
_atom_site_aniso_label
_atom_site_aniso_U_11
_atom_site_aniso_U_22
_atom_site_aniso_U_33
_atom_site_aniso_U_23
_atom_site_aniso_U_13
_atom_site_aniso_U_12
Zn 0.02744(16) 0.02025(16) 0.0428(2) 0.00333(12) 0.01291(13) 0.00398(11)
O1 0.0441(13) 0.0391(13) 0.172(3) -0.0216(15) 0.0418(16) -0.0026(10)
O2 0.0583(12) 0.0414(11) 0.0489(11) 0.0028(9) 0.0311(10) 0.0120(9)
O3 0.0622(13) 0.0436(12) 0.0635(13) 0.0089(10) 0.0406(11) 0.0121(10)
O4 0.0427(10) 0.0197(8) 0.0554(11) -0.0007(7) 0.0258(9) 0.0029(7)
O5 0.0404(10) 0.0229(8) 0.0509(11) 0.0097(8) 0.0171(8) 0.0110(7)
N1 0.0289(10) 0.0284(10) 0.0452(12) 0.0041(9) 0.0127(9) 0.0029(8)
N2 0.0271(10) 0.0329(11) 0.0595(14) -0.0022(10) 0.0159(10) 0.0018(9)
C1 0.0327(13) 0.0286(12) 0.0558(17) -0.0035(11) 0.0156(12) 0.0009(10)
C2 0.0312(13) 0.0368(14) 0.0617(18) -0.0042(13) 0.0199(12) 0.0055(11)
C3 0.0299(12) 0.0333(13) 0.0454(15) 0.0020(11) 0.0133(11) 0.0018(10)
C4 0.0356(14) 0.0293(13) 0.071(2) -0.0037(13) 0.0198(14) 0.0023(11)
C5 0.0291(12) 0.0330(13) 0.0670(19) -0.0020(13) 0.0175(12) 0.0055(11)
C6 0.0339(14) 0.0354(14) 0.077(2) -0.0050(14) 0.0200(14) -0.0014(12)
C7 0.0348(15) 0.0385(16) 0.104(3) -0.0074(17) 0.0261(17) -0.0056(12)
C8 0.0361(14) 0.0367(15) 0.069(2) -0.0014(14) 0.0158(14) -0.0035(12)
C9 0.0374(15) 0.0415(16) 0.083(2) -0.0060(16) 0.0225(16) -0.0043(13)
C10 0.0362(15) 0.0433(16) 0.072(2) 0.0040(15) 0.0194(15) -0.0072(13)
C11 0.0397(15) 0.0427(16) 0.0524(18) 0.0074(14) 0.0122(13) -0.0053(13)
C12 0.0227(11) 0.0381(13) 0.0368(13) -0.0010(10) 0.0125(10) 0.0060(10)
C13 0.0309(12) 0.0377(13) 0.0405(14) 0.0026(11) 0.0160(11) 0.0081(10)
C14 0.0423(14) 0.0333(13) 0.0423(15) -0.0022(11) 0.0200(12) 0.0074(11)
C15 0.0413(14) 0.0294(12) 0.0481(15) 0.0003(11) 0.0225(12) 0.0020(11)
C16 0.0366(12) 0.0217(11) 0.0320(12) 0.0033(9) 0.0136(10) 0.0073(9)
C17 0.0347(12) 0.0201(10) 0.0383(13) 0.0015(9) 0.0116(10) 0.0058(9)
C18 0.0314(12) 0.0246(12) 0.0685(19) 0.0041(12) 0.0170(12) 0.0089(10)
C19 0.0310(12) 0.0219(11) 0.0669(18) 0.0032(11) 0.0166(12) 0.0027(10)

loop_
_atom_type_symbol
_atom_type_description
_atom_type_scat_dispersion_real
_atom_type_scat_dispersion_imag
_atom_type_scat_source
C C 0.0033 0.0016 'International Tables Vol C Tables 4.2.6.8 and 6.1.1.4'
H H 0.0000 0.0000 'International Tables Vol C Tables 4.2.6.8 and 6.1.1.4'
N N 0.0061 0.0033 'International Tables Vol C Tables 4.2.6.8 and 6.1.1.4'
O O 0.0106 0.0060 'International Tables Vol C Tables 4.2.6.8 and 6.1.1.4'
Zn Zn 0.2839 1.4301 'International Tables Vol C Tables 4.2.6.8 and 6.1.1.4'

loop_
_geom_angle_atom_site_label_1
_geom_angle_atom_site_label_2
_geom_angle_atom_site_label_3
_geom_angle
_geom_angle_site_symmetry_1
_geom_angle_site_symmetry_3
O2 Zn O5 121.93(8) . 2_666
O2 Zn O4 97.82(8) . .
O5 Zn O4 116.11(8) 2_666 .
O2 Zn N1 115.49(9) . .
O5 Zn N1 97.54(8) 2_666 .
O4 Zn N1 108.23(8) . .
C12 O2 Zn 113.70(17) . .
C16 O4 Zn 114.69(14) . .
C16 O5 Zn 129.55(16) . 2_666
C5 N1 C1 116.5(2) . .
C5 N1 Zn 119.30(16) . .
C1 N1 Zn 124.17(17) . .
C6 N2 C3 128.2(2) . .
C6 N2 H2A 115.9 . .
C3 N2 H2A 115.9 . .
N1 C1 C2 123.0(2) . .
N1 C1 H1A 118.5 . .
C2 C1 H1A 118.5 . .
C1 C2 C3 119.7(2) . .
C1 C2 H2B 120.1 . .
C3 C2 H2B 120.1 . .
C2 C3 N2 118.2(2) . .
C2 C3 C4 117.8(2) . .
N2 C3 C4 124.1(2) . .
C5 C4 C3 118.8(2) . .
C5 C4 H4A 120.6 . .
C3 C4 H4A 120.6 . .
N1 C5 C4 124.2(2) . .
N1 C5 H5A 117.9 . .
C4 C5 H5A 117.9 . .
O1 C6 N2 123.9(3) . .
O1 C6 C7 123.1(3) . .
N2 C6 C7 112.9(2) . .
C8 C7 C6 113.1(3) . .
C8 C7 H7A 109.0 . .
C6 C7 H7A 109.0 . .
C8 C7 H7B 109.0 . .
C6 C7 H7B 109.0 . .
H7A C7 H7B 107.8 . .
C7 C8 C9 111.9(2) . .
C7 C8 H8A 109.2 . .
C9 C8 H8A 109.2 . .
C7 C8 H8B 109.2 . .
C9 C8 H8B 109.2 . .
H8A C8 H8B 107.9 . .
C10 C9 C8 111.5(3) . .
C10 C9 H9A 109.3 . .
C8 C9 H9A 109.3 . .
C10 C9 H9B 109.3 . .
C8 C9 H9B 109.3 . .
H9A C9 H9B 108.0 . .
C11 C10 C9 114.0(3) . .
C11 C10 H10A 108.7 . .
C9 C10 H10A 108.7 . .
C11 C10 H10B 108.7 . .
C9 C10 H10B 108.7 . .
H10A C10 H10B 107.6 . .
C10 C11 C11 113.9(3) . 2_345
C10 C11 H11A 108.8 . .
C11 C11 H11A 108.8 2_345 .
C10 C11 H11B 108.8 . .
C11 C11 H11B 108.8 2_345 .
H11A C11 H11B 107.7 . .
O3 C12 O2 121.8(2) . .
O3 C12 C13 120.6(2) . .
O2 C12 C13 117.6(2) . .
C14 C13 C15 120.2(2) . .
C14 C13 C12 119.5(2) . .
C15 C13 C12 120.3(2) . .
C13 C14 C15 119.7(2) . 2_665
C13 C14 H14A 120.2 . .
C15 C14 H14A 120.2 2_665 .
C13 C15 C14 120.1(2) . 2_665
C13 C15 H15A 119.9 . .
C14 C15 H15A 119.9 2_665 .
O4 C16 O5 124.3(2) . .
O4 C16 C17 118.36(19) . .
O5 C16 C17 117.3(2) . .
C19 C17 C18 119.2(2) . .
C19 C17 C16 120.8(2) . .
C18 C17 C16 119.9(2) . .
C19 C18 C17 120.1(2) 2_676 .
C19 C18 H18A 119.9 2_676 .
C17 C18 H18A 119.9 . .
C18 C19 C17 120.6(2) 2_676 .
C18 C19 H19A 119.7 2_676 .
C17 C19 H19A 119.7 . .
C20 O6 H6A 109.5 . .
O6 C20 H20A 109.5 . .
O6 C20 H20B 109.5 . .
H20A C20 H20B 109.5 . .
O6 C20 H20C 109.5 . .
H20A C20 H20C 109.5 . .
H20B C20 H20C 109.5 . .

loop_
_geom_bond_atom_site_label_1
_geom_bond_atom_site_label_2
_geom_bond_distance
_geom_bond_site_symmetry_2
Zn O2 1.9231(19) .
Zn O5 1.9611(16) 2_666
Zn O4 1.9807(16) .
Zn N1 1.995(2) .
O1 C6 1.202(3) .
O2 C12 1.265(3) .
O3 C12 1.255(3) .
O4 C16 1.255(3) .
O5 C16 1.261(3) .
O5 Zn 1.9611(16) 2_666
N1 C5 1.345(3) .
N1 C1 1.348(3) .
N2 C6 1.358(3) .
N2 C3 1.384(3) .
N2 H2A 0.8600 .
C1 C2 1.371(4) .
C1 H1A 0.9300 .
C2 C3 1.381(4) .
C2 H2B 0.9300 .
C3 C4 1.395(3) .
C4 C5 1.360(4) .
C4 H4A 0.9300 .
C5 H5A 0.9300 .
C6 C7 1.526(4) .
C7 C8 1.499(4) .
C7 H7A 0.9700 .
C7 H7B 0.9700 .
C8 C9 1.527(4) .
C8 H8A 0.9700 .
C8 H8B 0.9700 .
C9 C10 1.524(4) .
C9 H9A 0.9700 .
C9 H9B 0.9700 .
C10 C11 1.502(5) .
C10 H10A 0.9700 .
C10 H10B 0.9700 .
C11 C11 1.530(6) 2_345
C11 H11A 0.9700 .
C11 H11B 0.9700 .
C12 C13 1.489(3) .
C13 C14 1.379(4) .
C13 C15 1.389(4) .
C14 C15 1.389(4) 2_665
C14 H14A 0.9300 .
C15 C14 1.389(4) 2_665
C15 H15A 0.9300 .
C16 C17 1.499(3) .
C17 C19 1.381(3) .
C17 C18 1.391(3) .
C18 C19 1.379(3) 2_676
C18 H18A 0.9300 .
C19 C18 1.379(3) 2_676
C19 H19A 0.9300 .
O6 C20 1.359(11) .
O6 H6A 0.8200 .
C20 H20A 0.9600 .
C20 H20B 0.9600 .
C20 H20C 0.9600 .
